data_7059927
loop_
_publ_author_name
'Chen, Jinwei'
'Li, Yu'
'Gu, Jinzhong'
'Kirillova, Marina V.'
'Kirillov, Alexander M.'

_publ_section_title
;
 Introducing a flexible tetracarboxylic acid linker into functional
 coordination polymers: synthesis, structural traits, and photocatalytic
 dye degradation
;
_journal_issue 37
_journal_name_full 'New Journal of Chemistry'
_journal_page_first 16082
_journal_page_last 16091
_journal_paper_doi 10.1039/D0NJ03628E
_journal_volume 44
_journal_year 2020
_chemical_formula_sum 'C36 H22 Mn2 N4 O9'
_chemical_formula_weight 764.45
_space_group_crystal_system triclinic
_space_group_IT_number 2
_space_group_name_Hall '-P 1'
_space_group_name_H-M_alt 'P -1'
_atom_sites_solution_hydrogens geom
_audit_creation_method SHELXL-2014/7
_audit_update_record
;
2020-08-17 deposited with the CCDC.	2020-08-24 downloaded from the CCDC.
;
_cell_angle_alpha 78.260(4)
_cell_angle_beta 89.318(3)
_cell_angle_gamma 82.470(3)
_cell_formula_units_Z 2
_cell_length_a 9.1491(3)
_cell_length_b 9.7813(4)
_cell_length_c 18.2601(8)
_cell_measurement_reflns_used 10040
_cell_measurement_temperature 293(2)
_cell_measurement_theta_max 65.998
_cell_measurement_theta_min 4.658
_cell_volume 1585.93(11)
_computing_cell_refinement 'Bruker SAINT'
_computing_data_collection 'Bruker APEX2'
_computing_data_reduction 'Bruker SAINT'
_computing_molecular_graphics 'Bruker SHELXTL'
_computing_publication_material 'Bruker SHELXTL'
_computing_structure_refinement 'SHELXL-2014/7 (Sheldrick, 2014)'
_computing_structure_solution 'SHELXL-2014/7 (Sheldrick, 2014)'
_diffrn_ambient_temperature 293(2)
_diffrn_measured_fraction_theta_full 0.997
_diffrn_measured_fraction_theta_max 0.997
_diffrn_measurement_device_type 'Bruker APE-II CCD'
_diffrn_measurement_method '\f and \w scans'
_diffrn_radiation_type CuK\a
_diffrn_radiation_wavelength 1.54178
_diffrn_reflns_av_R_equivalents 0.0214
_diffrn_reflns_av_unetI/netI 0.0293
_diffrn_reflns_Laue_measured_fraction_full 0.997
_diffrn_reflns_Laue_measured_fraction_max 0.997
_diffrn_reflns_limit_h_max 10
_diffrn_reflns_limit_h_min -7
_diffrn_reflns_limit_k_max 11
_diffrn_reflns_limit_k_min -11
_diffrn_reflns_limit_l_max 21
_diffrn_reflns_limit_l_min -21
_diffrn_reflns_number 10040
_diffrn_reflns_point_group_measured_fraction_full 0.997
_diffrn_reflns_point_group_measured_fraction_max 0.997
_diffrn_reflns_theta_full 65.998
_diffrn_reflns_theta_max 65.998
_diffrn_reflns_theta_min 4.658
_diffrn_source 'fine-focus sealed tube'
_exptl_absorpt_coefficient_mu 7.047
_exptl_absorpt_correction_T_max 0.364
_exptl_absorpt_correction_T_min 0.306
_exptl_absorpt_correction_type multi-scan
_exptl_absorpt_process_details SADABS
_exptl_crystal_colour yellow
_exptl_crystal_density_diffrn 1.601
_exptl_crystal_description block
_exptl_crystal_F_000 776
_exptl_crystal_size_max 0.220
_exptl_crystal_size_mid 0.200
_exptl_crystal_size_min 0.180
_exptl_transmission_factor_max 0.281
_exptl_transmission_factor_min 0.265
_refine_diff_density_max 0.372
_refine_diff_density_min -0.399
_refine_diff_density_rms 0.047
_refine_ls_extinction_coef 0.00057(11)
_refine_ls_extinction_expression Fc^*^=kFc[1+0.001xFc^2^\l^3^/sin(2\q)]^-1/4^
_refine_ls_extinction_method 'SHELXL-2014/7 (Sheldrick 2014'
_refine_ls_goodness_of_fit_ref 1.019
_refine_ls_hydrogen_treatment constr
_refine_ls_matrix_type full
_refine_ls_number_parameters 461
_refine_ls_number_reflns 5513
_refine_ls_number_restraints 18
_refine_ls_restrained_S_all 1.091
_refine_ls_R_factor_all 0.0372
_refine_ls_R_factor_gt 0.0324
_refine_ls_shift/su_max 0.000
_refine_ls_shift/su_mean 0.000
_refine_ls_structure_factor_coef Fsqd
_refine_ls_weighting_details 'w=1/[\s^2^(Fo^2^)+(0.0371P)^2^+0.9531P] where P=(Fo^2^+2Fc^2^)/3'
_refine_ls_weighting_scheme calc
_refine_ls_wR_factor_gt 0.0796
_refine_ls_wR_factor_ref 0.0832
_reflns_Friedel_coverage 0.000
_reflns_number_gt 4962
_reflns_number_total 5513
_reflns_threshold_expression 'I > 2\s(I)'
_cod_data_source_file d0nj03628e2.cif
_cod_data_source_block 434-14Mn
_cod_depositor_comments 'Adding full bibliography for 7059924--7059928.cif.'
_cod_database_code 7059927
_shelx_shelxl_version_number 2014/7
_shelx_space_group_comment
;
The symmetry employed for this shelxl refinement is uniquely defined
by the following loop, which should always be used as a source of
symmetry information in preference to the above space-group names.
They are only intended as comments.
;
_shelx_estimated_absorpt_t_min 0.306
_shelx_estimated_absorpt_t_max 0.364

loop_
_space_group_symop_operation_xyz
'x, y, z'
'-x, -y, -z'

loop_
_atom_site_label
_atom_site_type_symbol
_atom_site_fract_x
_atom_site_fract_y
_atom_site_fract_z
_atom_site_U_iso_or_equiv
_atom_site_adp_type
_atom_site_occupancy
_atom_site_site_symmetry_order
_atom_site_calc_flag
_atom_site_refinement_flags_posn
_atom_site_refinement_flags_adp
_atom_site_refinement_flags_occupancy
_atom_site_disorder_assembly
_atom_site_disorder_group
Mn1 Mn 0.29931(4) 0.30540(4) 0.36978(2) 0.02756(11) Uani 1 1 d . . . . .
Mn2 Mn 0.25331(4) 0.41669(4) 0.17650(2) 0.02813(11) Uani 1 1 d . . . . .
N1 N 0.2341(2) 0.3160(2) 0.49069(11) 0.0376(5) Uani 1 1 d . . . . .
N2 N 0.3005(2) 0.0834(2) 0.43675(12) 0.0412(5) Uani 1 1 d . . . . .
N3 N 0.2081(2) 0.3043(2) 0.08633(11) 0.0369(4) Uani 1 1 d . . . . .
N4 N 0.0104(2) 0.46662(19) 0.14978(11) 0.0339(4) Uani 1 1 d . . . . .
O1 O 0.50039(17) 0.2401(2) 0.31864(9) 0.0436(4) Uani 1 1 d . . . . .
O2 O 0.46762(17) 0.30523(19) 0.19443(9) 0.0423(4) Uani 1 1 d . . . . .
O3 O 1.04679(17) 0.28844(18) 0.35751(9) 0.0378(4) Uani 1 1 d . . . . .
O4 O 1.19879(15) 0.23315(16) 0.27064(9) 0.0310(3) Uani 1 1 d . . . . .
O5 O 0.62201(18) 0.03127(17) 0.16292(9) 0.0370(4) Uani 1 1 d . . . . .
O6 O 0.3024(2) -0.38674(18) 0.11775(10) 0.0441(4) Uani 1 1 d . . . . .
O7 O 0.1480(2) -0.1999(2) 0.13524(16) 0.0768(8) Uani 1 1 d . . . . .
O8 O 0.3945(3) -0.4952(2) 0.37137(10) 0.0595(6) Uani 1 1 d . . . . .
O9 O 0.25262(19) -0.48399(17) 0.27477(10) 0.0404(4) Uani 1 1 d . . . . .
C1 C 0.5400(2) 0.2459(2) 0.25243(13) 0.0313(5) Uani 1 1 d . . . . .
C2 C 0.6952(2) 0.1804(2) 0.24214(12) 0.0271(4) Uani 1 1 d . . . . .
C3 C 0.8083(2) 0.2273(2) 0.27621(12) 0.0261(4) Uani 1 1 d . . . . .
H3 H 0.7855 0.2929 0.3064 0.031 Uiso 1 1 calc R U . . .
C4 C 0.9546(2) 0.1783(2) 0.26614(11) 0.0245(4) Uani 1 1 d . . . . .
C5 C 1.0726(2) 0.2379(2) 0.30058(12) 0.0272(5) Uani 1 1 d . . . . .
C6 C 0.9896(2) 0.0760(2) 0.22362(13) 0.0305(5) Uani 1 1 d . . . . .
H6 H 1.0877 0.0429 0.2165 0.037 Uiso 1 1 calc R U . . .
C7 C 0.8779(3) 0.0237(2) 0.19191(13) 0.0335(5) Uani 1 1 d . . . . .
H7 H 0.9003 -0.0477 0.1653 0.040 Uiso 1 1 calc R U . . .
C8 C 0.7327(2) 0.0781(2) 0.20010(12) 0.0294(5) Uani 1 1 d . . . . .
C9 C 0.5592(2) -0.0827(2) 0.20097(13) 0.0289(5) Uani 1 1 d . . . . .
C10 C 0.4492(2) -0.1247(2) 0.16263(13) 0.0310(5) Uani 1 1 d . . . . .
H10 H 0.4210 -0.0745 0.1149 0.037 Uiso 1 1 calc R U . . .
C11 C 0.3804(2) -0.2405(2) 0.19435(13) 0.0302(5) Uani 1 1 d . . . . .
C12 C 0.2643(3) -0.2784(2) 0.14582(15) 0.0393(6) Uani 1 1 d . . . . .
C13 C 0.4222(3) -0.3138(2) 0.26655(13) 0.0330(5) Uani 1 1 d . . . . .
C14 C 0.3527(3) -0.4374(2) 0.30666(14) 0.0387(6) Uani 1 1 d . . . . .
C15 C 0.5331(3) -0.2696(3) 0.30376(14) 0.0402(6) Uani 1 1 d . . . . .
H15 H 0.5621 -0.3190 0.3515 0.048 Uiso 1 1 calc R U . . .
C16 C 0.6017(3) -0.1545(2) 0.27206(14) 0.0377(6) Uani 1 1 d . . . . .
H16 H 0.6751 -0.1261 0.2981 0.045 Uiso 1 1 calc R U . . .
C17 C 0.2031(3) 0.4347(3) 0.51600(16) 0.0526(7) Uani 1 1 d . . . . .
H17 H 0.2392 0.5152 0.4902 0.063 Uiso 1 1 calc R U . . .
C18 C 0.1195(4) 0.4440(4) 0.57907(19) 0.0667(10) Uani 1 1 d . . . . .
H18 H 0.1020 0.5284 0.5957 0.080 Uiso 1 1 calc R U . . .
C19 C 0.0639(4) 0.3280(5) 0.61604(18) 0.0708(10) Uani 1 1 d . . . . .
H19 H 0.0040 0.3325 0.6572 0.085 Uiso 1 1 calc R U . . .
C20 C 0.0973(4) 0.2035(4) 0.59188(16) 0.0618(8) Uani 1 1 d . . . . .
H20 H 0.0616 0.1224 0.6172 0.074 Uiso 1 1 calc R U . . .
C21 C 0.1844(3) 0.1994(3) 0.52960(13) 0.0429(6) Uani 1 1 d . . . . .
C22 C 0.2316(4) 0.0693(3) 0.50213(14) 0.0500(7) Uani 1 1 d . . . . .
C23 C 0.2082(7) -0.0608(4) 0.5415(2) 0.1142(18) Uani 1 1 d . U . . .
H23 H 0.1568 -0.0691 0.5861 0.137 Uiso 1 1 calc R U . . .
C24 C 0.2611(8) -0.1784(4) 0.5148(3) 0.140(2) Uani 1 1 d . U . . .
H24 H 0.2489 -0.2674 0.5421 0.168 Uiso 1 1 calc R U . . .
C25 C 0.3311(6) -0.1649(4) 0.4485(2) 0.1020(16) Uani 1 1 d . U . . .
H25 H 0.3673 -0.2435 0.4293 0.122 Uiso 1 1 calc R U . . .
C26 C 0.3470(4) -0.0319(3) 0.41067(18) 0.0640(9) Uani 1 1 d . . . . .
H26 H 0.3925 -0.0216 0.3644 0.077 Uiso 1 1 calc R U . . .
C27 C 0.3107(4) 0.2220(3) 0.05743(15) 0.0537(7) Uani 1 1 d . . . . .
H27 H 0.4083 0.2152 0.0730 0.064 Uiso 1 1 calc R U . . .
C28 C 0.2769(5) 0.1459(3) 0.00480(17) 0.0717(10) Uani 1 1 d . . . . .
H28 H 0.3504 0.0894 -0.0149 0.086 Uiso 1 1 calc R U . . .
C29 C 0.1329(5) 0.1559(4) -0.01737(19) 0.0773(11) Uani 1 1 d . . . . .
H29 H 0.1075 0.1045 -0.0518 0.093 Uiso 1 1 calc R U . . .
C30 C 0.0272(4) 0.2408(3) 0.01083(16) 0.0617(8) Uani 1 1 d . . . . .
H30 H -0.0705 0.2497 -0.0049 0.074 Uiso 1 1 calc R U . . .
C31 C 0.0666(3) 0.3140(3) 0.06346(13) 0.0379(6) Uani 1 1 d . . . . .
C32 C -0.0424(3) 0.4063(2) 0.09762(13) 0.0362(5) Uani 1 1 d . . . . .
C33 C -0.1921(3) 0.4306(3) 0.07810(18) 0.0554(8) Uani 1 1 d . . . . .
H33 H -0.2274 0.3897 0.0413 0.067 Uiso 1 1 calc R U . . .
C34 C -0.2867(3) 0.5159(3) 0.1142(2) 0.0665(10) Uani 1 1 d . . . . .
H34 H -0.3870 0.5315 0.1026 0.080 Uiso 1 1 calc R U . . .
C35 C -0.2326(3) 0.5771(3) 0.1666(2) 0.0627(9) Uani 1 1 d . . . . .
H35 H -0.2948 0.6355 0.1912 0.075 Uiso 1 1 calc R U . . .
C36 C -0.0836(3) 0.5509(3) 0.18263(17) 0.0484(7) Uani 1 1 d . . . . .
H36 H -0.0467 0.5940 0.2181 0.058 Uiso 1 1 calc R U . . .

loop_
_atom_site_aniso_label
_atom_site_aniso_U_11
_atom_site_aniso_U_22
_atom_site_aniso_U_33
_atom_site_aniso_U_23
_atom_site_aniso_U_13
_atom_site_aniso_U_12
Mn1 0.02608(19) 0.03043(19) 0.02838(19) -0.00588(14) 0.00049(14) -0.01196(14)
Mn2 0.02290(18) 0.0313(2) 0.0328(2) -0.00938(15) -0.00358(14) -0.00820(14)
N1 0.0400(11) 0.0408(11) 0.0343(11) -0.0129(9) -0.0022(9) -0.0056(9)
N2 0.0499(12) 0.0339(11) 0.0391(12) -0.0042(9) 0.0085(10) -0.0092(9)
N3 0.0445(12) 0.0334(10) 0.0325(10) -0.0078(8) -0.0054(9) -0.0017(9)
N4 0.0297(10) 0.0299(10) 0.0412(11) -0.0031(8) -0.0028(8) -0.0063(8)
O1 0.0224(8) 0.0701(12) 0.0379(10) -0.0092(8) 0.0021(7) -0.0071(8)
O2 0.0220(8) 0.0600(11) 0.0392(10) 0.0007(8) -0.0028(7) -0.0015(7)
O3 0.0292(8) 0.0476(10) 0.0442(10) -0.0229(8) -0.0001(7) -0.0112(7)
O4 0.0190(7) 0.0353(8) 0.0403(9) -0.0071(7) 0.0020(6) -0.0110(6)
O5 0.0377(9) 0.0355(9) 0.0407(9) -0.0022(7) -0.0109(7) -0.0229(7)
O6 0.0562(11) 0.0402(10) 0.0420(10) -0.0114(8) -0.0012(8) -0.0245(8)
O7 0.0461(12) 0.0590(13) 0.129(2) -0.0304(14) -0.0422(13) -0.0003(10)
O8 0.0960(16) 0.0509(11) 0.0370(10) -0.0007(9) -0.0050(10) -0.0419(11)
O9 0.0441(10) 0.0386(9) 0.0472(10) -0.0177(8) 0.0097(8) -0.0245(8)
C1 0.0195(10) 0.0354(12) 0.0408(13) -0.0067(10) 0.0012(9) -0.0122(9)
C2 0.0191(10) 0.0285(11) 0.0339(12) -0.0024(9) 0.0002(8) -0.0102(8)
C3 0.0222(10) 0.0270(11) 0.0311(11) -0.0077(9) 0.0023(8) -0.0082(8)
C4 0.0201(10) 0.0257(10) 0.0292(11) -0.0041(8) 0.0007(8) -0.0104(8)
C5 0.0216(10) 0.0247(10) 0.0354(12) -0.0035(9) -0.0009(9) -0.0069(8)
C6 0.0220(10) 0.0331(12) 0.0377(12) -0.0091(10) 0.0033(9) -0.0065(9)
C7 0.0359(12) 0.0302(12) 0.0388(13) -0.0147(10) 0.0002(10) -0.0083(10)
C8 0.0288(11) 0.0288(11) 0.0328(12) -0.0036(9) -0.0040(9) -0.0160(9)
C9 0.0258(11) 0.0246(10) 0.0387(12) -0.0082(9) -0.0012(9) -0.0092(8)
C10 0.0298(11) 0.0267(11) 0.0373(12) -0.0053(9) -0.0074(9) -0.0083(9)
C11 0.0260(11) 0.0248(11) 0.0430(13) -0.0117(9) -0.0031(9) -0.0071(8)
C12 0.0374(13) 0.0319(12) 0.0515(15) -0.0081(11) -0.0099(11) -0.0151(11)
C13 0.0358(12) 0.0288(11) 0.0383(13) -0.0097(10) 0.0013(10) -0.0145(9)
C14 0.0507(15) 0.0307(12) 0.0404(14) -0.0128(11) 0.0084(11) -0.0184(11)
C15 0.0487(15) 0.0354(13) 0.0378(13) -0.0022(10) -0.0102(11) -0.0174(11)
C16 0.0389(13) 0.0352(13) 0.0419(14) -0.0054(10) -0.0129(11) -0.0180(10)
C17 0.0590(17) 0.0510(16) 0.0522(17) -0.0244(14) -0.0086(14) -0.0008(13)
C18 0.064(2) 0.081(2) 0.061(2) -0.0419(19) -0.0125(16) 0.0172(18)
C19 0.0542(19) 0.118(3) 0.0435(18) -0.034(2) 0.0048(14) 0.0036(19)
C20 0.0629(19) 0.089(2) 0.0361(15) -0.0155(15) 0.0094(14) -0.0163(17)
C21 0.0504(15) 0.0547(16) 0.0257(12) -0.0081(11) 0.0006(11) -0.0148(12)
C22 0.077(2) 0.0456(15) 0.0299(13) -0.0035(11) 0.0071(13) -0.0225(14)
C23 0.234(5) 0.059(2) 0.055(2) -0.0058(17) 0.057(3) -0.051(3)
C24 0.300(7) 0.047(2) 0.078(3) -0.008(2) 0.061(4) -0.054(3)
C25 0.192(5) 0.0389(18) 0.078(3) -0.0161(17) 0.033(3) -0.020(2)
C26 0.096(3) 0.0384(15) 0.0575(19) -0.0109(14) 0.0227(17) -0.0075(16)
C27 0.0651(19) 0.0525(17) 0.0393(15) -0.0112(13) -0.0040(13) 0.0111(14)
C28 0.113(3) 0.059(2) 0.0406(17) -0.0214(15) 0.0058(18) 0.0139(19)
C29 0.117(3) 0.078(2) 0.0497(19) -0.0340(18) -0.008(2) -0.025(2)
C30 0.080(2) 0.070(2) 0.0443(16) -0.0208(15) -0.0111(15) -0.0293(18)
C31 0.0484(14) 0.0366(13) 0.0300(12) -0.0013(10) -0.0117(10) -0.0179(11)
C32 0.0330(12) 0.0363(12) 0.0378(13) 0.0037(10) -0.0093(10) -0.0153(10)
C33 0.0440(16) 0.0542(17) 0.0644(19) 0.0075(14) -0.0200(14) -0.0217(13)
C34 0.0293(14) 0.0596(19) 0.097(3) 0.0156(18) -0.0042(16) -0.0029(14)
C35 0.0405(16) 0.0491(17) 0.090(2) 0.0002(16) 0.0108(16) 0.0032(13)
C36 0.0422(15) 0.0398(14) 0.0611(18) -0.0090(13) 0.0025(13) 0.0003(11)

loop_
_atom_type_symbol
_atom_type_description
_atom_type_scat_dispersion_real
_atom_type_scat_dispersion_imag
_atom_type_scat_source
C C 0.0181 0.0091 'International Tables Vol C Tables 4.2.6.8 and 6.1.1.4'
H H 0.0000 0.0000 'International Tables Vol C Tables 4.2.6.8 and 6.1.1.4'
N N 0.0311 0.0180 'International Tables Vol C Tables 4.2.6.8 and 6.1.1.4'
O O 0.0492 0.0322 'International Tables Vol C Tables 4.2.6.8 and 6.1.1.4'
Mn Mn -0.5299 2.8052 'International Tables Vol C Tables 4.2.6.8 and 6.1.1.4'

loop_
_geom_angle_atom_site_label_1
_geom_angle_atom_site_label_2
_geom_angle_atom_site_label_3
_geom_angle
_geom_angle_site_symmetry_1
_geom_angle_site_symmetry_3
_geom_angle_publ_flag
O1 Mn1 O8 85.89(8) . 1_565 ?
O1 Mn1 N2 89.75(7) . . ?
O8 Mn1 N2 141.07(8) 1_565 . ?
O1 Mn1 N1 133.88(7) . . ?
O8 Mn1 N1 84.39(7) 1_565 . ?
N2 Mn1 N1 71.16(7) . . ?
O1 Mn1 O4 81.89(6) . 1_455 ?
O8 Mn1 O4 129.33(6) 1_565 1_455 ?
N2 Mn1 O4 88.01(7) . 1_455 ?
N1 Mn1 O4 136.29(6) . 1_455 ?
O1 Mn1 O3 137.40(6) . 1_455 ?
O8 Mn1 O3 125.21(8) 1_565 1_455 ?
N2 Mn1 O3 82.00(7) . 1_455 ?
N1 Mn1 O3 82.46(6) . 1_455 ?
O4 Mn1 O3 56.24(5) 1_455 1_455 ?
O1 Mn1 O9 91.65(6) . 1_565 ?
O8 Mn1 O9 55.82(6) 1_565 1_565 ?
N2 Mn1 O9 163.10(7) . 1_565 ?
N1 Mn1 O9 118.55(7) . 1_565 ?
O4 Mn1 O9 75.53(5) 1_455 1_565 ?
O3 Mn1 O9 85.61(6) 1_455 1_565 ?
O6 Mn2 O2 100.31(7) 1_565 . ?
O6 Mn2 O9 83.88(6) 1_565 1_565 ?
O2 Mn2 O9 96.47(7) . 1_565 ?
O6 Mn2 N3 103.71(7) 1_565 . ?
O2 Mn2 N3 91.50(7) . . ?
O9 Mn2 N3 167.88(7) 1_565 . ?
O6 Mn2 N4 94.10(7) 1_565 . ?
O2 Mn2 N4 160.98(7) . . ?
O9 Mn2 N4 97.36(7) 1_565 . ?
N3 Mn2 N4 72.93(7) . . ?
O6 Mn2 O4 163.13(6) 1_565 1_455 ?
O2 Mn2 O4 81.91(6) . 1_455 ?
O9 Mn2 O4 79.25(6) 1_565 1_455 ?
N3 Mn2 O4 92.91(6) . 1_455 ?
N4 Mn2 O4 87.91(6) . 1_455 ?
C17 N1 C21 117.9(2) . . ?
C17 N1 Mn1 124.55(19) . . ?
C21 N1 Mn1 114.68(15) . . ?
C26 N2 C22 118.5(2) . . ?
C26 N2 Mn1 124.02(19) . . ?
C22 N2 Mn1 116.78(17) . . ?
C27 N3 C31 118.7(2) . . ?
C27 N3 Mn2 123.71(18) . . ?
C31 N3 Mn2 117.49(16) . . ?
C36 N4 C32 118.4(2) . . ?
C36 N4 Mn2 124.35(17) . . ?
C32 N4 Mn2 117.27(16) . . ?
C1 O1 Mn1 134.13(15) . . ?
C1 O2 Mn2 132.68(16) . . ?
C5 O3 Mn1 89.98(13) . 1_655 ?
C5 O4 Mn1 91.24(13) . 1_655 ?
C5 O4 Mn2 120.36(13) . 1_655 ?
Mn1 O4 Mn2 97.66(5) 1_655 1_655 ?
C9 O5 C8 117.45(17) . . ?
C12 O6 Mn2 118.55(16) . 1_545 ?
C14 O8 Mn1 94.64(14) . 1_545 ?
C14 O9 Mn2 132.60(16) . 1_545 ?
C14 O9 Mn1 86.64(15) . 1_545 ?
Mn2 O9 Mn1 98.30(6) 1_545 1_545 ?
O1 C1 O2 127.2(2) . . ?
O1 C1 C2 115.8(2) . . ?
O2 C1 C2 116.9(2) . . ?
C3 C2 C8 117.94(19) . . ?
C3 C2 C1 117.61(19) . . ?
C8 C2 C1 124.44(19) . . ?
C4 C3 C2 121.3(2) . . ?
C4 C3 H3 119.4 . . ?
C2 C3 H3 119.4 . . ?
C3 C4 C6 119.73(19) . . ?
C3 C4 C5 119.21(18) . . ?
C6 C4 C5 121.06(19) . . ?
O3 C5 O4 121.89(19) . . ?
O3 C5 C4 120.21(19) . . ?
O4 C5 C4 117.89(19) . . ?
C7 C6 C4 119.7(2) . . ?
C7 C6 H6 120.1 . . ?
C4 C6 H6 120.1 . . ?
C8 C7 C6 119.6(2) . . ?
C8 C7 H7 120.2 . . ?
C6 C7 H7 120.2 . . ?
C7 C8 C2 121.64(19) . . ?
C7 C8 O5 118.7(2) . . ?
C2 C8 O5 119.6(2) . . ?
C16 C9 O5 123.86(19) . . ?
C16 C9 C10 120.5(2) . . ?
O5 C9 C10 115.6(2) . . ?
C9 C10 C11 121.0(2) . . ?
C9 C10 H10 119.5 . . ?
C11 C10 H10 119.5 . . ?
C10 C11 C13 119.0(2) . . ?
C10 C11 C12 116.0(2) . . ?
C13 C11 C12 125.0(2) . . ?
O7 C12 O6 126.9(2) . . ?
O7 C12 C11 117.3(2) . . ?
O6 C12 C11 115.7(2) . . ?
C15 C13 C11 118.8(2) . . ?
C15 C13 C14 117.7(2) . . ?
C11 C13 C14 123.4(2) . . ?
O8 C14 O9 120.1(2) . . ?
O8 C14 C13 119.4(2) . . ?
O9 C14 C13 120.4(2) . . ?
C16 C15 C13 122.1(2) . . ?
C16 C15 H15 119.0 . . ?
C13 C15 H15 119.0 . . ?
C9 C16 C15 118.6(2) . . ?
C9 C16 H16 120.7 . . ?
C15 C16 H16 120.7 . . ?
N1 C17 C18 123.1(3) . . ?
N1 C17 H17 118.5 . . ?
C18 C17 H17 118.5 . . ?
C19 C18 C17 118.8(3) . . ?
C19 C18 H18 120.6 . . ?
C17 C18 H18 120.6 . . ?
C18 C19 C20 119.1(3) . . ?
C18 C19 H19 120.5 . . ?
C20 C19 H19 120.5 . . ?
C19 C20 C21 119.6(3) . . ?
C19 C20 H20 120.2 . . ?
C21 C20 H20 120.2 . . ?
N1 C21 C20 121.4(3) . . ?
N1 C21 C22 115.4(2) . . ?
C20 C21 C22 123.2(3) . . ?
N2 C22 C23 121.0(3) . . ?
N2 C22 C21 116.7(2) . . ?
C23 C22 C21 122.3(3) . . ?
C24 C23 C22 119.5(4) . . ?
C24 C23 H23 120.2 . . ?
C22 C23 H23 120.2 . . ?
C25 C24 C23 119.8(4) . . ?
C25 C24 H24 120.1 . . ?
C23 C24 H24 120.1 . . ?
C24 C25 C26 118.0(3) . . ?
C24 C25 H25 121.0 . . ?
C26 C25 H25 121.0 . . ?
N2 C26 C25 123.2(3) . . ?
N2 C26 H26 118.4 . . ?
C25 C26 H26 118.4 . . ?
N3 C27 C28 122.2(3) . . ?
N3 C27 H27 118.9 . . ?
C28 C27 H27 118.9 . . ?
C29 C28 C27 118.5(3) . . ?
C29 C28 H28 120.8 . . ?
C27 C28 H28 120.8 . . ?
C30 C29 C28 120.1(3) . . ?
C30 C29 H29 120.0 . . ?
C28 C29 H29 120.0 . . ?
C29 C30 C31 119.2(3) . . ?
C29 C30 H30 120.4 . . ?
C31 C30 H30 120.4 . . ?
N3 C31 C30 121.4(3) . . ?
N3 C31 C32 116.3(2) . . ?
C30 C31 C32 122.3(3) . . ?
N4 C32 C33 121.0(3) . . ?
N4 C32 C31 115.9(2) . . ?
C33 C32 C31 123.0(2) . . ?
C34 C33 C32 119.1(3) . . ?
C34 C33 H33 120.5 . . ?
C32 C33 H33 120.5 . . ?
C35 C34 C33 119.6(3) . . ?
C35 C34 H34 120.2 . . ?
C33 C34 H34 120.2 . . ?
C34 C35 C36 118.6(3) . . ?
C34 C35 H35 120.7 . . ?
C36 C35 H35 120.7 . . ?
N4 C36 C35 123.3(3) . . ?
N4 C36 H36 118.4 . . ?
C35 C36 H36 118.4 . . ?

loop_
_geom_bond_atom_site_label_1
_geom_bond_atom_site_label_2
_geom_bond_distance
_geom_bond_site_symmetry_2
_geom_bond_publ_flag
Mn1 O1 2.1351(17) . ?
Mn1 O8 2.2431(18) 1_565 ?
Mn1 N2 2.264(2) . ?
Mn1 N1 2.299(2) . ?
Mn1 O4 2.3138(15) 1_455 ?
Mn1 O3 2.3545(15) 1_455 ?
Mn1 O9 2.4018(18) 1_565 ?
Mn2 O6 2.1036(17) 1_565 ?
Mn2 O2 2.1095(16) . ?
Mn2 O9 2.2071(16) 1_565 ?
Mn2 N3 2.2280(19) . ?
Mn2 N4 2.2491(19) . ?
Mn2 O4 2.3206(15) 1_455 ?
N1 C17 1.331(3) . ?
N1 C21 1.345(3) . ?
N2 C26 1.329(3) . ?
N2 C22 1.334(3) . ?
N3 C27 1.330(3) . ?
N3 C31 1.350(3) . ?
N4 C36 1.335(3) . ?
N4 C32 1.343(3) . ?
O1 C1 1.250(3) . ?
O2 C1 1.250(3) . ?
O3 C5 1.246(3) . ?
O3 Mn1 2.3545(15) 1_655 ?
O4 C5 1.271(3) . ?
O4 Mn1 2.3138(15) 1_655 ?
O4 Mn2 2.3206(15) 1_655 ?
O5 C9 1.378(3) . ?
O5 C8 1.401(2) . ?
O6 C12 1.276(3) . ?
O6 Mn2 2.1036(17) 1_545 ?
O7 C12 1.221(3) . ?
O8 C14 1.243(3) . ?
O8 Mn1 2.2431(18) 1_545 ?
O9 C14 1.271(3) . ?
O9 Mn2 2.2071(16) 1_545 ?
O9 Mn1 2.4018(18) 1_545 ?
C1 C2 1.506(3) . ?
C2 C3 1.387(3) . ?
C2 C8 1.387(3) . ?
C3 C4 1.384(3) . ?
C3 H3 0.9300 . ?
C4 C6 1.390(3) . ?
C4 C5 1.493(3) . ?
C6 C7 1.384(3) . ?
C6 H6 0.9300 . ?
C7 C8 1.383(3) . ?
C7 H7 0.9300 . ?
C9 C16 1.378(3) . ?
C9 C10 1.383(3) . ?
C10 C11 1.388(3) . ?
C10 H10 0.9300 . ?
C11 C13 1.398(3) . ?
C11 C12 1.520(3) . ?
C13 C15 1.389(3) . ?
C13 C14 1.494(3) . ?
C15 C16 1.381(3) . ?
C15 H15 0.9300 . ?
C16 H16 0.9300 . ?
C17 C18 1.386(4) . ?
C17 H17 0.9300 . ?
C18 C19 1.354(5) . ?
C18 H18 0.9300 . ?
C19 C20 1.374(5) . ?
C19 H19 0.9300 . ?
C20 C21 1.385(4) . ?
C20 H20 0.9300 . ?
C21 C22 1.473(4) . ?
C22 C23 1.370(4) . ?
C23 C24 1.369(6) . ?
C23 H23 0.9300 . ?
C24 C25 1.353(6) . ?
C24 H24 0.9300 . ?
C25 C26 1.368(4) . ?
C25 H25 0.9300 . ?
C26 H26 0.9300 . ?
C27 C28 1.390(4) . ?
C27 H27 0.9300 . ?
C28 C29 1.368(5) . ?
C28 H28 0.9300 . ?
C29 C30 1.357(5) . ?
C29 H29 0.9300 . ?
C30 C31 1.387(4) . ?
C30 H30 0.9300 . ?
C31 C32 1.476(4) . ?
C32 C33 1.396(4) . ?
C33 C34 1.379(5) . ?
C33 H33 0.9300 . ?
C34 C35 1.357(5) . ?
C34 H34 0.9300 . ?
C35 C36 1.377(4) . ?
C35 H35 0.9300 . ?
C36 H36 0.9300 . ?

loop_
_geom_hbond_atom_site_label_D
_geom_hbond_atom_site_label_H
_geom_hbond_atom_site_label_A
_geom_hbond_distance_DH
_geom_hbond_distance_HA
_geom_hbond_distance_DA
_geom_hbond_angle_DHA
_geom_hbond_site_symmetry_A
C30 H30 O7 0.93 2.65 3.247(4) 122.9 2
C27 H27 O2 0.93 2.63 3.194(3) 119.3 .
C18 H18 O3 0.93 2.40 3.264(3) 154.9 2_666
C17 H17 O8 0.93 2.59 3.159(4) 119.9 1_565
C30 H30 O7 0.93 2.65 3.247(4) 122.9 2
C27 H27 O2 0.93 2.63 3.194(3) 119.3 .
C18 H18 O3 0.93 2.40 3.264(3) 154.9 2_666
C17 H17 O8 0.93 2.59 3.159(4) 119.9 1_565
C7 H7 O7 0.93 2.66 3.377(3) 134.5 1_655
C30 H30 O7 0.93 2.65 3.247(4) 122.9 2
C27 H27 O2 0.93 2.63 3.194(3) 119.3 .
C18 H18 O3 0.93 2.40 3.264(3) 154.9 2_666
C17 H17 O8 0.93 2.59 3.159(4) 119.9 1_565
C7 H7 O7 0.93 2.66 3.377(3) 134.5 1_655
C30 H30 O7 0.93 2.65 3.247(4) 122.9 2
C27 H27 O2 0.93 2.63 3.194(3) 119.3 .
C18 H18 O3 0.93 2.40 3.264(3) 154.9 2_666
C17 H17 O8 0.93 2.59 3.159(4) 119.9 1_565
C7 H7 O7 0.93 2.66 3.377(3) 134.5 1_655
C17 H17 O8 0.93 2.59 3.159(4) 119.9 1_565
C18 H18 O3 0.93 2.40 3.264(3) 154.9 2_666
C27 H27 O2 0.93 2.63 3.194(3) 119.3 .
C30 H30 O7 0.93 2.65 3.247(4) 122.9 2
C7 H7 O7 0.93 2.66 3.377(3) 134.5 1_655
C17 H17 O8 0.93 2.59 3.159(4) 119.9 1_565
C18 H18 O3 0.93 2.40 3.264(3) 154.9 2_666
C27 H27 O2 0.93 2.63 3.194(3) 119.3 .
C30 H30 O7 0.93 2.65 3.247(4) 122.9 2

loop_
_geom_torsion_atom_site_label_1
_geom_torsion_atom_site_label_2
_geom_torsion_atom_site_label_3
_geom_torsion_atom_site_label_4
_geom_torsion
_geom_torsion_site_symmetry_1
_geom_torsion_site_symmetry_2
_geom_torsion_site_symmetry_3
_geom_torsion_site_symmetry_4
_geom_torsion_publ_flag
Mn1 O1 C1 O2 5.7(4) . . . . ?
Mn1 O1 C1 C2 -177.89(15) . . . . ?
Mn2 O2 C1 O1 -1.4(4) . . . . ?
Mn2 O2 C1 C2 -177.84(14) . . . . ?
O1 C1 C2 C3 -55.2(3) . . . . ?
O2 C1 C2 C3 121.6(2) . . . . ?
O1 C1 C2 C8 125.8(2) . . . . ?
O2 C1 C2 C8 -57.4(3) . . . . ?
C8 C2 C3 C4 2.7(3) . . . . ?
C1 C2 C3 C4 -176.37(19) . . . . ?
C2 C3 C4 C6 -2.6(3) . . . . ?
C2 C3 C4 C5 176.64(19) . . . . ?
Mn1 O3 C5 O4 -8.1(2) 1_655 . . . ?
Mn1 O3 C5 C4 170.84(17) 1_655 . . . ?
Mn1 O4 C5 O3 8.3(2) 1_655 . . . ?
Mn2 O4 C5 O3 -91.4(2) 1_655 . . . ?
Mn1 O4 C5 C4 -170.72(17) 1_655 . . . ?
Mn2 O4 C5 C4 89.7(2) 1_655 . . . ?
C3 C4 C5 O3 26.1(3) . . . . ?
C6 C4 C5 O3 -154.7(2) . . . . ?
C3 C4 C5 O4 -154.9(2) . . . . ?
C6 C4 C5 O4 24.3(3) . . . . ?
C3 C4 C6 C7 -0.2(3) . . . . ?
C5 C4 C6 C7 -179.5(2) . . . . ?
C4 C6 C7 C8 2.9(3) . . . . ?
C6 C7 C8 C2 -2.8(3) . . . . ?
C6 C7 C8 O5 175.3(2) . . . . ?
C3 C2 C8 C7 0.0(3) . . . . ?
C1 C2 C8 C7 179.0(2) . . . . ?
C3 C2 C8 O5 -178.02(18) . . . . ?
C1 C2 C8 O5 1.0(3) . . . . ?
C9 O5 C8 C7 91.3(3) . . . . ?
C9 O5 C8 C2 -90.6(3) . . . . ?
C8 O5 C9 C16 -1.8(3) . . . . ?
C8 O5 C9 C10 179.31(19) . . . . ?
C16 C9 C10 C11 -0.7(4) . . . . ?
O5 C9 C10 C11 178.3(2) . . . . ?
C9 C10 C11 C13 0.9(3) . . . . ?
C9 C10 C11 C12 -178.4(2) . . . . ?
Mn2 O6 C12 O7 -90.5(3) 1_545 . . . ?
Mn2 O6 C12 C11 92.8(2) 1_545 . . . ?
C10 C11 C12 O7 -71.5(3) . . . . ?
C13 C11 C12 O7 109.2(3) . . . . ?
C10 C11 C12 O6 105.5(3) . . . . ?
C13 C11 C12 O6 -73.7(3) . . . . ?
C10 C11 C13 C15 -1.0(3) . . . . ?
C12 C11 C13 C15 178.2(2) . . . . ?
C10 C11 C13 C14 178.3(2) . . . . ?
C12 C11 C13 C14 -2.4(4) . . . . ?
Mn1 O8 C14 O9 17.4(3) 1_545 . . . ?
Mn1 O8 C14 C13 -162.0(2) 1_545 . . . ?
Mn2 O9 C14 O8 -114.4(3) 1_545 . . . ?
Mn1 O9 C14 O8 -16.2(2) 1_545 . . . ?
Mn2 O9 C14 C13 65.0(3) 1_545 . . . ?
Mn1 O9 C14 C13 163.2(2) 1_545 . . . ?
C15 C13 C14 O8 0.7(4) . . . . ?
C11 C13 C14 O8 -178.7(2) . . . . ?
C15 C13 C14 O9 -178.7(2) . . . . ?
C11 C13 C14 O9 1.9(4) . . . . ?
C11 C13 C15 C16 0.9(4) . . . . ?
C14 C13 C15 C16 -178.5(2) . . . . ?
O5 C9 C16 C15 -178.3(2) . . . . ?
C10 C9 C16 C15 0.5(4) . . . . ?
C13 C15 C16 C9 -0.6(4) . . . . ?
C21 N1 C17 C18 -1.6(4) . . . . ?
Mn1 N1 C17 C18 158.1(2) . . . . ?
N1 C17 C18 C19 -1.4(5) . . . . ?
C17 C18 C19 C20 2.8(5) . . . . ?
C18 C19 C20 C21 -1.2(5) . . . . ?
C17 N1 C21 C20 3.2(4) . . . . ?
Mn1 N1 C21 C20 -158.4(2) . . . . ?
C17 N1 C21 C22 -175.6(2) . . . . ?
Mn1 N1 C21 C22 22.8(3) . . . . ?
C19 C20 C21 N1 -1.9(4) . . . . ?
C19 C20 C21 C22 176.9(3) . . . . ?
C26 N2 C22 C23 -0.3(5) . . . . ?
Mn1 N2 C22 C23 170.7(3) . . . . ?
C26 N2 C22 C21 178.9(3) . . . . ?
Mn1 N2 C22 C21 -10.1(3) . . . . ?
N1 C21 C22 N2 -8.8(4) . . . . ?
C20 C21 C22 N2 172.4(3) . . . . ?
N1 C21 C22 C23 170.4(4) . . . . ?
C20 C21 C22 C23 -8.4(5) . . . . ?
N2 C22 C23 C24 2.4(8) . . . . ?
C21 C22 C23 C24 -176.8(5) . . . . ?
C22 C23 C24 C25 -2.4(10) . . . . ?
C23 C24 C25 C26 0.4(10) . . . . ?
C22 N2 C26 C25 -1.8(6) . . . . ?
Mn1 N2 C26 C25 -172.1(3) . . . . ?
C24 C25 C26 N2 1.8(8) . . . . ?
C31 N3 C27 C28 -0.2(4) . . . . ?
Mn2 N3 C27 C28 175.6(2) . . . . ?
N3 C27 C28 C29 -0.4(5) . . . . ?
C27 C28 C29 C30 1.2(6) . . . . ?
C28 C29 C30 C31 -1.5(5) . . . . ?
C27 N3 C31 C30 -0.1(4) . . . . ?
Mn2 N3 C31 C30 -176.1(2) . . . . ?
C27 N3 C31 C32 179.8(2) . . . . ?
Mn2 N3 C31 C32 3.8(3) . . . . ?
C29 C30 C31 N3 1.0(4) . . . . ?
C29 C30 C31 C32 -178.9(3) . . . . ?
C36 N4 C32 C33 -0.1(3) . . . . ?
Mn2 N4 C32 C33 179.41(18) . . . . ?
C36 N4 C32 C31 -179.8(2) . . . . ?
Mn2 N4 C32 C31 -0.3(3) . . . . ?
N3 C31 C32 N4 -2.3(3) . . . . ?
C30 C31 C32 N4 177.6(2) . . . . ?
N3 C31 C32 C33 178.0(2) . . . . ?
C30 C31 C32 C33 -2.1(4) . . . . ?
N4 C32 C33 C34 -1.1(4) . . . . ?
C31 C32 C33 C34 178.5(2) . . . . ?
C32 C33 C34 C35 1.4(4) . . . . ?
C33 C34 C35 C36 -0.5(5) . . . . ?
C32 N4 C36 C35 1.1(4) . . . . ?
Mn2 N4 C36 C35 -178.4(2) . . . . ?
C34 C35 C36 N4 -0.9(5) . . . . ?
